data_4517527
loop_
_publ_author_name
'Li, Jiuling'
'Zhang, Dan'
'Chen, Jianghui'
'Ma, Chaoqun'
'Hu, Wenhao'

_publ_section_title
;
 Enantioselective Synthesis of Fluoroalkyl-Substituted syn-Diamines by the
 Asymmetric gem-Difunctionalization of 2,2,2-Trifluorodiazoethane
;
_journal_name_full 'ACS Catalysis'
_journal_page_first 4559
_journal_page_last 4565
_journal_paper_doi 10.1021/acscatal.0c00972
_journal_year 2020
_chemical_absolute_configuration ad
_chemical_formula_moiety 'C25 H19 F5 N2'
_chemical_formula_sum 'C25 H19 F5 N2'
_chemical_formula_weight 442.42
_space_group_crystal_system monoclinic
_space_group_IT_number 4
_space_group_name_Hall 'P 2yb'
_space_group_name_H-M_alt 'P 1 21 1'
_atom_sites_solution_hydrogens mixed
_atom_sites_solution_primary dual
_audit_creation_date 2019-03-20
_audit_creation_method
;
Olex2 1.2
(compiled 2018.05.29 svn.r3508 for OlexSys, GUI svn.r5506)
;
_cell_angle_alpha 90
_cell_angle_beta 108.3570(10)
_cell_angle_gamma 90
_cell_formula_units_Z 2
_cell_length_a 8.43000(10)
_cell_length_b 11.61770(10)
_cell_length_c 10.91800(10)
_cell_measurement_reflns_used 19825
_cell_measurement_temperature 100.00(10)
_cell_measurement_theta_max 76.4930
_cell_measurement_theta_min 3.8050
_cell_volume 1014.866(18)
_computing_cell_refinement 'CrysAlisPro 1.171.39.46 (Rigaku OD, 2018)'
_computing_data_collection 'CrysAlisPro 1.171.39.46 (Rigaku OD, 2018)'
_computing_data_reduction 'CrysAlisPro 1.171.39.46 (Rigaku OD, 2018)'
_computing_molecular_graphics 'Olex2 (Dolomanov et al., 2009)'
_computing_publication_material 'Olex2 (Dolomanov et al., 2009)'
_computing_structure_refinement 'ShelXL (Sheldrick, 2015)'
_computing_structure_solution 'ShelXT (Sheldrick, 2015)'
_diffrn_ambient_environment N~2~
_diffrn_ambient_temperature 100.00(10)
_diffrn_detector 'CCD plate'
_diffrn_detector_type HyPix
_diffrn_measured_fraction_theta_full 0.997
_diffrn_measured_fraction_theta_max 0.988
_diffrn_measurement_details
;
List of Runs (angles in degrees, time in seconds):

  # Type    Start    End  Width  t~exp~   \w     \q     \k     \f   Frames
--------------------------------------------------------------------------
  1  \w     26.00 120.00   0.50    0.05    --   46.62  70.00-139.00  188
  2  \w    -25.00  68.00   0.50    0.05    --   46.62 -70.00  89.00  186
  3  \w   -173.00 -79.00   0.50    0.05    -- -100.00 -70.00  89.00  188
  4  \w   -121.00 -27.00   0.50    0.05    -- -100.00  70.00-139.00  188
  5  \w     86.00 178.00   0.50    0.05    --  107.00  70.00-139.00  184
  6  \w     34.00 128.00   0.50    0.05    --  107.00 -70.00  89.00  188
  7  \w   -119.00 -71.00   0.50    0.05    --  -46.62-125.00 -60.00   96
  8  \w   -119.00 -71.00   0.50    0.05    --  -46.62-125.00-120.00   96
  9  \w    -67.00  26.00   0.50    0.05    --  -46.62  70.00-139.00  186
 10  \w    -62.00  29.00   0.50    0.05    --  -46.62  19.00-150.00  182
 11  \w   -119.00 -71.00   0.50    0.05    --  -46.62-125.00  60.00   96
 12  \w   -119.00 -71.00   0.50    0.05    --  -46.62-125.00 -90.00   96
 13  \w     32.00 120.00   0.50    0.05    --   46.62  38.00 -30.00  176
 14  \w   -173.00 -82.00   0.50    0.05    -- -100.00 -61.00 150.00  182
 15  \w   -117.00 -27.00   0.50    0.05    -- -100.00  61.00 -30.00  180
 16  \w   -172.00 -85.00   0.50    0.05    -- -100.00 -45.00 -30.00  174
 17  \w   -176.00 -82.00   0.50    0.05    -- -100.00 -15.00 -30.00  188
 18  \w   -172.00 -85.00   0.50    0.05    -- -100.00 -45.00 -60.00  174
 19  \w     34.00 117.00   0.50    0.05    --  107.00-125.00 120.00  166
 20  \w     93.00 178.00   0.50    0.05    --  107.00  45.00 -60.00  170
 21  \w     83.00 178.00   0.50    0.05    --  107.00  77.00 -30.00  190
 22  \w     90.00 178.00   0.50    0.05    --  107.00  61.00 -60.00  176
 23  \w     34.00 109.00   0.50    0.05    --  107.00 -94.00  60.00  150
 24  \w     34.00 109.00   0.50    0.05    --  107.00 -94.00 -60.00  150
 25  \w     34.00 125.00   0.50    0.05    --  107.00 -61.00-120.00  182
 26  \w     83.00 178.00   0.50    0.05    --  107.00  77.00-120.00  190
 27  \w     76.00 178.00   0.50    0.05    --  107.00 125.00 -30.00  204
 28  \w     34.00 109.00   0.50    0.05    --  107.00 -94.00-180.00  150
 29  \w     89.00 178.00   0.50    0.05    --  107.00  15.00-150.00  178
 30  \w     34.00 109.00   0.50    0.05    --  107.00 -94.00 -30.00  150
 31  \w     31.00 125.00   0.50    0.05    --  107.00 -15.00  90.00  188
 32  \w   -119.00 -23.00   0.50    0.05    --  -46.62 -77.00  60.00  192
 33  \w   -119.00 -23.00   0.50    0.05    --  -46.62 -77.00 120.00  192
 34  \w     32.00  94.00   0.50    0.05    --   46.62  38.00-180.00  124
;
_diffrn_measurement_device 'four-circle diffractometer'
_diffrn_measurement_device_type 'XtaLAB Synergy R, DW system, HyPix'
_diffrn_measurement_method '\w scans'
_diffrn_orient_matrix_type 'CrysAlisPro convention (1999,Acta A55,543-557)'
_diffrn_orient_matrix_UB_11 -0.0399975000
_diffrn_orient_matrix_UB_12 0.0949110000
_diffrn_orient_matrix_UB_13 0.0842763000
_diffrn_orient_matrix_UB_21 0.1408638000
_diffrn_orient_matrix_UB_22 -0.0449357000
_diffrn_orient_matrix_UB_23 0.1177750000
_diffrn_orient_matrix_UB_31 0.1250497000
_diffrn_orient_matrix_UB_32 0.0809916000
_diffrn_orient_matrix_UB_33 -0.0335536000
_diffrn_radiation_monochromator mirror
_diffrn_radiation_probe x-ray
_diffrn_radiation_type CuK\a
_diffrn_radiation_wavelength 1.54184
_diffrn_reflns_av_R_equivalents 0.0324
_diffrn_reflns_av_unetI/netI 0.0178
_diffrn_reflns_Laue_measured_fraction_full 0.997
_diffrn_reflns_Laue_measured_fraction_max 0.988
_diffrn_reflns_limit_h_max 10
_diffrn_reflns_limit_h_min -9
_diffrn_reflns_limit_k_max 14
_diffrn_reflns_limit_k_min -14
_diffrn_reflns_limit_l_max 13
_diffrn_reflns_limit_l_min -13
_diffrn_reflns_number 20728
_diffrn_reflns_point_group_measured_fraction_full 0.996
_diffrn_reflns_point_group_measured_fraction_max 0.973
_diffrn_reflns_theta_full 67.684
_diffrn_reflns_theta_max 76.735
_diffrn_reflns_theta_min 4.267
_diffrn_source 'Rotating-anode X-ray tube'
_diffrn_source_type 'Rigaku (Cu) X-ray Source'
_exptl_absorpt_coefficient_mu 1.004
_exptl_absorpt_correction_T_max 1.00000
_exptl_absorpt_correction_T_min 0.61731
_exptl_absorpt_correction_type multi-scan
_exptl_absorpt_process_details
;
CrysAlisPro 1.171.39.46 (Rigaku Oxford Diffraction, 2018)
Empirical absorption correction using spherical harmonics,
 implemented in SCALE3 ABSPACK scaling algorithm.
;
_exptl_crystal_colour colourless
_exptl_crystal_colour_primary colourless
_exptl_crystal_density_diffrn 1.448
_exptl_crystal_description block
_exptl_crystal_F_000 456
_exptl_crystal_size_max 0.3
_exptl_crystal_size_mid 0.2
_exptl_crystal_size_min 0.1
_refine_diff_density_max 0.485
_refine_diff_density_min -0.425
_refine_diff_density_rms 0.041
_refine_ls_abs_structure_details
;
 Flack x determined using 1904 quotients [(I+)-(I-)]/[(I+)+(I-)]
 (Parsons, Flack and Wagner, Acta Cryst. B69 (2013) 249-259).
;
_refine_ls_abs_structure_Flack -0.01(3)
_refine_ls_extinction_method none
_refine_ls_goodness_of_fit_ref 1.037
_refine_ls_hydrogen_treatment constr
_refine_ls_matrix_type full
_refine_ls_number_parameters 289
_refine_ls_number_reflns 4176
_refine_ls_number_restraints 1
_refine_ls_restrained_S_all 1.037
_refine_ls_R_factor_all 0.0320
_refine_ls_R_factor_gt 0.0317
_refine_ls_shift/su_max 0.000
_refine_ls_shift/su_mean 0.000
_refine_ls_structure_factor_coef Fsqd
_refine_ls_weighting_details 'w=1/[\s^2^(Fo^2^)+(0.0514P)^2^+0.3147P] where P=(Fo^2^+2Fc^2^)/3'
_refine_ls_weighting_scheme calc
_refine_ls_wR_factor_gt 0.0855
_refine_ls_wR_factor_ref 0.0857
_reflns_Friedel_coverage 0.873
_reflns_Friedel_fraction_full 0.995
_reflns_Friedel_fraction_max 0.956
_reflns_number_gt 4143
_reflns_number_total 4176
_reflns_threshold_expression 'I > 2\s(I)'
_cod_data_source_file cs0c00972_si_002.cif
_cod_data_source_block lijl_190314_2
_cod_depositor_comments 'Adding full bibliography for 4517527.cif.'
_cod_original_cell_volume 1014.865(18)
_cod_database_code 4517527
_shelx_shelxl_version_number 2016/6
_shelx_space_group_comment
;
The symmetry employed for this shelxl refinement is uniquely defined
by the following loop, which should always be used as a source of
symmetry information in preference to the above space-group names.
They are only intended as comments.
;
_shelx_estimated_absorpt_t_max 0.906
_shelx_estimated_absorpt_t_min 0.753
_reflns_odcompleteness_completeness 99.72
_reflns_odcompleteness_iscentric 1
_reflns_odcompleteness_theta 71.98
_olex2_refinement_description
;
1. Fixed Uiso
 At 1.2 times of:
  All C(H) groups, All N(H) groups
2.a Riding coordinates:
 N17(H17)
2.b Ternary CH refined with riding coordinates:
 C11(H11), C12(H12)
2.c Aromatic/amide H refined with riding coordinates:
 N18(H18), C20(H20), C23(H23), C2(H2), C28(H28), C27(H27), C4(H4), C9(H9),
 C24(H24), C8(H8), C6(H6), C31(H31), C7(H7), C21(H21), C3(H3), C30(H30)
;
_olex2_submission_special_instructions 'No special instructions were received'
_oxdiff_exptl_absorpt_empirical_details
;
Empirical correction (ABSPACK) includes:
- Absorption correction using spherical harmonics
- Frame scaling
;
_oxdiff_exptl_absorpt_empirical_full_max 1.441
_oxdiff_exptl_absorpt_empirical_full_min 0.638

loop_
_space_group_symop_operation_xyz
'x, y, z'
'-x, y+1/2, -z'

loop_
_atom_site_label
_atom_site_type_symbol
_atom_site_fract_x
_atom_site_fract_y
_atom_site_fract_z
_atom_site_U_iso_or_equiv
_atom_site_adp_type
_atom_site_occupancy
_atom_site_site_symmetry_order
_atom_site_calc_flag
_atom_site_refinement_flags_posn
_atom_site_refinement_flags_adp
_atom_site_refinement_flags_occupancy
_atom_site_disorder_assembly
_atom_site_disorder_group
F25 F 0.18265(18) 0.06670(12) 0.92929(13) 0.0280(3) Uani 1 1 d . . . . .
F16 F 1.01710(17) 0.38235(14) 0.92883(13) 0.0305(3) Uani 1 1 d . . . . .
F32 F 1.07306(18) 0.93349(12) 0.57088(16) 0.0327(3) Uani 1 1 d . . . . .
F14 F 0.96375(18) 0.27144(13) 0.76135(15) 0.0332(3) Uani 1 1 d . . . . .
F15 F 1.11613(17) 0.42309(14) 0.77570(14) 0.0311(3) Uani 1 1 d . . . . .
N18 N 0.6555(2) 0.36386(17) 0.85133(17) 0.0202(4) Uani 1 1 d . . . . .
H18 H 0.728380 0.392744 0.918129 0.024 Uiso 1 1 calc R . . . .
N17 N 0.8397(2) 0.56682(17) 0.79027(18) 0.0213(4) Uani 1 1 d . . . . .
H17 H 0.748621 0.585030 0.805136 0.026 Uiso 1 1 d R . . . .
C5 C 0.3261(3) 0.52150(19) 0.4270(2) 0.0211(4) Uani 1 1 d . . . . .
C10 C 0.4651(3) 0.45429(19) 0.5019(2) 0.0190(4) Uani 1 1 d . . . . .
C22 C 0.2986(3) 0.1413(2) 0.9083(2) 0.0218(4) Uani 1 1 d . . . . .
C20 C 0.4430(3) 0.2143(2) 0.7698(2) 0.0215(4) Uani 1 1 d . . . . .
H20 H 0.463069 0.213835 0.690761 0.026 Uiso 1 1 calc R . . . .
C26 C 0.8991(3) 0.66011(19) 0.7334(2) 0.0201(4) Uani 1 1 d . . . . .
C11 C 0.6616(3) 0.39067(19) 0.72288(19) 0.0191(4) Uani 1 1 d . . . . .
H11 H 0.662071 0.317404 0.678515 0.023 Uiso 1 1 calc R . . . .
C23 C 0.3798(3) 0.2159(2) 1.0050(2) 0.0239(5) Uani 1 1 d . . . . .
H23 H 0.357745 0.216199 1.083298 0.029 Uiso 1 1 calc R . . . .
C13 C 0.9808(3) 0.3824(2) 0.8000(2) 0.0234(4) Uani 1 1 d . . . . .
C19 C 0.5306(3) 0.29082(19) 0.8659(2) 0.0190(4) Uani 1 1 d . . . . .
C2 C 0.4236(3) 0.5291(2) 0.6965(2) 0.0227(4) Uani 1 1 d . . . . .
H2 H 0.453985 0.532328 0.786003 0.027 Uiso 1 1 calc R . . . .
C1 C 0.5132(3) 0.46023(19) 0.6400(2) 0.0195(4) Uani 1 1 d . . . . .
C28 C 0.8952(3) 0.7720(2) 0.5453(2) 0.0243(5) Uani 1 1 d . . . . .
H28 H 0.855020 0.785076 0.456854 0.029 Uiso 1 1 calc R . . . .
C27 C 0.8371(3) 0.6799(2) 0.6006(2) 0.0230(4) Uani 1 1 d . . . . .
H27 H 0.756312 0.631012 0.548629 0.028 Uiso 1 1 calc R . . . .
C4 C 0.2396(3) 0.5923(2) 0.4904(2) 0.0238(5) Uani 1 1 d . . . . .
H4 H 0.150366 0.637075 0.442043 0.029 Uiso 1 1 calc R . . . .
C9 C 0.5457(3) 0.3821(2) 0.4347(2) 0.0224(4) Uani 1 1 d . . . . .
H9 H 0.637430 0.338571 0.481346 0.027 Uiso 1 1 calc R . . . .
C24 C 0.4963(3) 0.2911(2) 0.9828(2) 0.0229(4) Uani 1 1 d . . . . .
H24 H 0.552314 0.342640 1.047061 0.028 Uiso 1 1 calc R . . . .
C8 C 0.4914(3) 0.3751(2) 0.3030(2) 0.0254(5) Uani 1 1 d . . . . .
H8 H 0.545498 0.326455 0.261454 0.031 Uiso 1 1 calc R . . . .
C6 C 0.2738(3) 0.5131(2) 0.2902(2) 0.0254(5) Uani 1 1 d . . . . .
H6 H 0.183985 0.557033 0.241228 0.030 Uiso 1 1 calc R . . . .
C12 C 0.8264(3) 0.45360(19) 0.7318(2) 0.0198(4) Uani 1 1 d . . . . .
H12 H 0.827116 0.465121 0.643007 0.024 Uiso 1 1 calc R . . . .
C29 C 1.0140(3) 0.8434(2) 0.6252(2) 0.0249(5) Uani 1 1 d . . . . .
C31 C 1.0165(3) 0.7356(2) 0.8105(2) 0.0233(5) Uani 1 1 d . . . . .
H31 H 1.056959 0.723742 0.899174 0.028 Uiso 1 1 calc R . . . .
C7 C 0.3539(3) 0.4412(2) 0.2298(2) 0.0273(5) Uani 1 1 d . . . . .
H7 H 0.317654 0.435927 0.140206 0.033 Uiso 1 1 calc R . . . .
C21 C 0.3262(3) 0.1388(2) 0.7905(2) 0.0227(4) Uani 1 1 d . . . . .
H21 H 0.267986 0.087821 0.726355 0.027 Uiso 1 1 calc R . . . .
C3 C 0.2861(3) 0.5954(2) 0.6220(2) 0.0242(5) Uani 1 1 d . . . . .
H3 H 0.227406 0.641171 0.662749 0.029 Uiso 1 1 calc R . . . .
C30 C 1.0741(3) 0.8289(2) 0.7563(2) 0.0260(5) Uani 1 1 d . . . . .
H30 H 1.151440 0.880131 0.807923 0.031 Uiso 1 1 calc R . . . .

loop_
_atom_site_aniso_label
_atom_site_aniso_U_11
_atom_site_aniso_U_22
_atom_site_aniso_U_33
_atom_site_aniso_U_23
_atom_site_aniso_U_13
_atom_site_aniso_U_12
F25 0.0344(7) 0.0267(7) 0.0257(6) -0.0012(5) 0.0135(6) -0.0117(6)
F16 0.0249(7) 0.0409(8) 0.0228(6) 0.0066(6) 0.0031(5) 0.0008(6)
F32 0.0281(7) 0.0221(7) 0.0481(9) 0.0072(6) 0.0125(6) -0.0026(6)
F14 0.0273(7) 0.0231(7) 0.0453(9) -0.0022(6) 0.0061(6) 0.0034(6)
F15 0.0190(6) 0.0382(8) 0.0374(7) 0.0040(6) 0.0108(6) -0.0015(6)
N18 0.0205(8) 0.0247(9) 0.0155(8) 0.0001(7) 0.0060(6) -0.0034(7)
N17 0.0227(9) 0.0231(9) 0.0203(8) -0.0041(7) 0.0099(7) -0.0035(7)
C5 0.0186(10) 0.0208(10) 0.0237(11) 0.0019(8) 0.0065(8) -0.0024(8)
C10 0.0172(10) 0.0189(9) 0.0208(10) 0.0000(8) 0.0060(8) -0.0032(8)
C22 0.0243(10) 0.0194(10) 0.0228(10) 0.0025(9) 0.0091(8) -0.0030(9)
C20 0.0258(11) 0.0222(10) 0.0178(9) -0.0011(8) 0.0086(8) -0.0007(9)
C26 0.0179(10) 0.0200(10) 0.0242(11) -0.0022(8) 0.0092(8) 0.0013(8)
C11 0.0211(10) 0.0209(10) 0.0156(9) -0.0020(8) 0.0061(8) -0.0014(8)
C23 0.0270(11) 0.0278(11) 0.0185(10) -0.0001(9) 0.0093(9) -0.0041(9)
C13 0.0209(10) 0.0249(11) 0.0240(10) -0.0007(9) 0.0067(8) -0.0015(9)
C19 0.0166(9) 0.0212(10) 0.0187(9) 0.0019(8) 0.0050(7) 0.0011(8)
C2 0.0240(11) 0.0226(10) 0.0228(10) -0.0019(9) 0.0094(9) -0.0007(9)
C1 0.0172(10) 0.0195(10) 0.0225(10) -0.0011(8) 0.0074(8) -0.0025(8)
C28 0.0217(10) 0.0240(11) 0.0264(11) 0.0027(9) 0.0064(8) 0.0020(9)
C27 0.0206(10) 0.0220(10) 0.0247(11) -0.0023(9) 0.0045(8) -0.0013(8)
C4 0.0191(10) 0.0194(10) 0.0328(12) 0.0034(9) 0.0079(9) 0.0019(8)
C9 0.0189(10) 0.0248(11) 0.0239(10) -0.0011(9) 0.0074(8) -0.0001(8)
C24 0.0239(10) 0.0271(11) 0.0175(10) -0.0027(9) 0.0061(8) -0.0050(9)
C8 0.0266(11) 0.0285(11) 0.0224(10) -0.0035(9) 0.0094(8) -0.0007(9)
C6 0.0226(11) 0.0269(12) 0.0238(11) 0.0041(9) 0.0033(9) -0.0001(9)
C12 0.0223(11) 0.0206(10) 0.0182(9) -0.0007(8) 0.0089(8) -0.0003(8)
C29 0.0210(11) 0.0179(10) 0.0379(12) 0.0037(9) 0.0122(9) 0.0017(8)
C31 0.0220(11) 0.0232(11) 0.0244(11) -0.0063(9) 0.0070(9) 0.0011(9)
C7 0.0287(12) 0.0340(13) 0.0173(9) 0.0001(9) 0.0046(8) -0.0029(10)
C21 0.0267(11) 0.0211(10) 0.0198(10) -0.0034(9) 0.0069(8) -0.0024(9)
C3 0.0224(10) 0.0220(11) 0.0321(12) -0.0024(9) 0.0142(9) 0.0018(8)
C30 0.0210(11) 0.0210(11) 0.0351(12) -0.0068(9) 0.0075(9) -0.0014(9)

loop_
_atom_type_symbol
_atom_type_description
_atom_type_scat_dispersion_real
_atom_type_scat_dispersion_imag
_atom_type_scat_source
C C 0.0181 0.0091 'International Tables Vol C Tables 4.2.6.8 and 6.1.1.4'
H H 0.0000 0.0000 'International Tables Vol C Tables 4.2.6.8 and 6.1.1.4'
N N 0.0311 0.0180 'International Tables Vol C Tables 4.2.6.8 and 6.1.1.4'
F F 0.0727 0.0534 'International Tables Vol C Tables 4.2.6.8 and 6.1.1.4'

loop_
_geom_angle_atom_site_label_1
_geom_angle_atom_site_label_2
_geom_angle_atom_site_label_3
_geom_angle
_geom_angle_site_symmetry_1
_geom_angle_site_symmetry_3
_geom_angle_publ_flag
C11 N18 H18 120.1 . . ?
C19 N18 H18 120.1 . . ?
C19 N18 C11 119.72(17) . . ?
C26 N17 H17 110.8 . . ?
C26 N17 C12 119.30(17) . . ?
C12 N17 H17 110.9 . . ?
C4 C5 C10 119.5(2) . . ?
C4 C5 C6 121.1(2) . . ?
C6 C5 C10 119.4(2) . . ?
C5 C10 C1 118.96(19) . . ?
C9 C10 C5 117.74(19) . . ?
C9 C10 C1 123.3(2) . . ?
C23 C22 F25 118.53(19) . . ?
C23 C22 C21 122.8(2) . . ?
C21 C22 F25 118.62(19) . . ?
C19 C20 H20 119.5 . . ?
C21 C20 H20 119.5 . . ?
C21 C20 C19 120.9(2) . . ?
C27 C26 N17 120.8(2) . . ?
C31 C26 N17 120.0(2) . . ?
C31 C26 C27 119.2(2) . . ?
N18 C11 H11 107.3 . . ?
N18 C11 C1 114.51(17) . . ?
N18 C11 C12 110.17(17) . . ?
C1 C11 H11 107.3 . . ?
C1 C11 C12 109.87(17) . . ?
C12 C11 H11 107.3 . . ?
C22 C23 H23 120.9 . . ?
C22 C23 C24 118.1(2) . . ?
C24 C23 H23 120.9 . . ?
F16 C13 F14 107.09(19) . . ?
F16 C13 C12 113.00(18) . . ?
F14 C13 C12 112.01(18) . . ?
F15 C13 F16 106.34(17) . . ?
F15 C13 F14 106.80(19) . . ?
F15 C13 C12 111.22(19) . . ?
C20 C19 N18 122.65(19) . . ?
C24 C19 N18 118.85(19) . . ?
C24 C19 C20 118.5(2) . . ?
C1 C2 H2 119.1 . . ?
C1 C2 C3 121.7(2) . . ?
C3 C2 H2 119.1 . . ?
C10 C1 C11 120.38(18) . . ?
C2 C1 C10 119.1(2) . . ?
C2 C1 C11 120.50(19) . . ?
C27 C28 H28 120.9 . . ?
C29 C28 H28 120.9 . . ?
C29 C28 C27 118.2(2) . . ?
C26 C27 H27 119.7 . . ?
C28 C27 C26 120.6(2) . . ?
C28 C27 H27 119.7 . . ?
C5 C4 H4 119.7 . . ?
C3 C4 C5 120.5(2) . . ?
C3 C4 H4 119.7 . . ?
C10 C9 H9 119.3 . . ?
C8 C9 C10 121.5(2) . . ?
C8 C9 H9 119.3 . . ?
C23 C24 C19 121.3(2) . . ?
C23 C24 H24 119.4 . . ?
C19 C24 H24 119.4 . . ?
C9 C8 H8 119.7 . . ?
C9 C8 C7 120.5(2) . . ?
C7 C8 H8 119.7 . . ?
C5 C6 H6 119.6 . . ?
C7 C6 C5 120.8(2) . . ?
C7 C6 H6 119.6 . . ?
N17 C12 C11 113.55(17) . . ?
N17 C12 C13 109.93(18) . . ?
N17 C12 H12 106.7 . . ?
C11 C12 H12 106.7 . . ?
C13 C12 C11 112.73(18) . . ?
C13 C12 H12 106.7 . . ?
F32 C29 C28 118.4(2) . . ?
C30 C29 F32 118.7(2) . . ?
C30 C29 C28 122.9(2) . . ?
C26 C31 H31 119.6 . . ?
C26 C31 C30 120.7(2) . . ?
C30 C31 H31 119.6 . . ?
C8 C7 H7 120.0 . . ?
C6 C7 C8 120.1(2) . . ?
C6 C7 H7 120.0 . . ?
C22 C21 C20 118.4(2) . . ?
C22 C21 H21 120.8 . . ?
C20 C21 H21 120.8 . . ?
C2 C3 H3 119.9 . . ?
C4 C3 C2 120.2(2) . . ?
C4 C3 H3 119.9 . . ?
C29 C30 C31 118.4(2) . . ?
C29 C30 H30 120.8 . . ?
C31 C30 H30 120.8 . . ?

loop_
_geom_bond_atom_site_label_1
_geom_bond_atom_site_label_2
_geom_bond_distance
_geom_bond_site_symmetry_2
_geom_bond_publ_flag
F25 C22 1.378(3) . ?
F16 C13 1.342(3) . ?
F32 C29 1.371(3) . ?
F14 C13 1.350(3) . ?
F15 C13 1.336(3) . ?
N18 H18 0.8600 . ?
N18 C11 1.453(3) . ?
N18 C19 1.400(3) . ?
N17 H17 0.8600 . ?
N17 C26 1.417(3) . ?
N17 C12 1.451(3) . ?
C5 C10 1.431(3) . ?
C5 C4 1.417(3) . ?
C5 C6 1.421(3) . ?
C10 C1 1.434(3) . ?
C10 C9 1.420(3) . ?
C22 C23 1.371(3) . ?
C22 C21 1.378(3) . ?
C20 H20 0.9300 . ?
C20 C19 1.396(3) . ?
C20 C21 1.389(3) . ?
C26 C27 1.397(3) . ?
C26 C31 1.390(3) . ?
C11 H11 0.9800 . ?
C11 C1 1.524(3) . ?
C11 C12 1.546(3) . ?
C23 H23 0.9300 . ?
C23 C24 1.392(3) . ?
C13 C12 1.524(3) . ?
C19 C24 1.394(3) . ?
C2 H2 0.9300 . ?
C2 C1 1.373(3) . ?
C2 C3 1.416(3) . ?
C28 H28 0.9300 . ?
C28 C27 1.391(3) . ?
C28 C29 1.379(3) . ?
C27 H27 0.9300 . ?
C4 H4 0.9300 . ?
C4 C3 1.365(3) . ?
C9 H9 0.9300 . ?
C9 C8 1.367(3) . ?
C24 H24 0.9300 . ?
C8 H8 0.9300 . ?
C8 C7 1.410(3) . ?
C6 H6 0.9300 . ?
C6 C7 1.367(4) . ?
C12 H12 0.9800 . ?
C29 C30 1.370(4) . ?
C31 H31 0.9300 . ?
C31 C30 1.393(3) . ?
C7 H7 0.9300 . ?
C21 H21 0.9300 . ?
C3 H3 0.9300 . ?
C30 H30 0.9300 . ?

loop_
_geom_torsion_atom_site_label_1
_geom_torsion_atom_site_label_2
_geom_torsion_atom_site_label_3
_geom_torsion_atom_site_label_4
_geom_torsion
_geom_torsion_site_symmetry_1
_geom_torsion_site_symmetry_2
_geom_torsion_site_symmetry_3
_geom_torsion_site_symmetry_4
_geom_torsion_publ_flag
F25 C22 C23 C24 -179.8(2) . . . . ?
F25 C22 C21 C20 179.9(2) . . . . ?
F16 C13 C12 N17 50.1(2) . . . . ?
F16 C13 C12 C11 -77.6(2) . . . . ?
F32 C29 C30 C31 -178.50(19) . . . . ?
F14 C13 C12 N17 171.21(18) . . . . ?
F14 C13 C12 C11 43.4(2) . . . . ?
F15 C13 C12 N17 -69.4(2) . . . . ?
F15 C13 C12 C11 162.85(17) . . . . ?
N18 C11 C1 C10 -154.80(19) . . . . ?
N18 C11 C1 C2 25.0(3) . . . . ?
N18 C11 C12 N17 -66.2(2) . . . . ?
N18 C11 C12 C13 59.6(2) . . . . ?
N18 C19 C24 C23 -176.5(2) . . . . ?
N17 C26 C27 C28 179.6(2) . . . . ?
N17 C26 C31 C30 -178.9(2) . . . . ?
C5 C10 C1 C11 -179.45(19) . . . . ?
C5 C10 C1 C2 0.7(3) . . . . ?
C5 C10 C9 C8 -1.0(3) . . . . ?
C5 C4 C3 C2 1.1(3) . . . . ?
C5 C6 C7 C8 -0.7(4) . . . . ?
C10 C5 C4 C3 -1.0(3) . . . . ?
C10 C5 C6 C7 0.4(3) . . . . ?
C10 C9 C8 C7 0.8(4) . . . . ?
C22 C23 C24 C19 -0.3(4) . . . . ?
C20 C19 C24 C23 1.1(3) . . . . ?
C26 N17 C12 C11 -135.84(19) . . . . ?
C26 N17 C12 C13 96.8(2) . . . . ?
C26 C31 C30 C29 -0.9(3) . . . . ?
C11 N18 C19 C20 20.4(3) . . . . ?
C11 N18 C19 C24 -162.1(2) . . . . ?
C23 C22 C21 C20 0.8(4) . . . . ?
C19 N18 C11 C1 65.9(3) . . . . ?
C19 N18 C11 C12 -169.68(18) . . . . ?
C19 C20 C21 C22 0.1(3) . . . . ?
C1 C10 C9 C8 177.1(2) . . . . ?
C1 C11 C12 N17 60.8(2) . . . . ?
C1 C11 C12 C13 -173.30(17) . . . . ?
C1 C2 C3 C4 -0.2(3) . . . . ?
C28 C29 C30 C31 2.2(3) . . . . ?
C27 C26 C31 C30 -1.1(3) . . . . ?
C27 C28 C29 F32 179.2(2) . . . . ?
C27 C28 C29 C30 -1.5(4) . . . . ?
C4 C5 C10 C1 0.1(3) . . . . ?
C4 C5 C10 C9 178.3(2) . . . . ?
C4 C5 C6 C7 -177.5(2) . . . . ?
C9 C10 C1 C11 2.5(3) . . . . ?
C9 C10 C1 C2 -177.4(2) . . . . ?
C9 C8 C7 C6 0.1(4) . . . . ?
C6 C5 C10 C1 -177.8(2) . . . . ?
C6 C5 C10 C9 0.4(3) . . . . ?
C6 C5 C4 C3 176.8(2) . . . . ?
C12 N17 C26 C27 47.0(3) . . . . ?
C12 N17 C26 C31 -135.2(2) . . . . ?
C12 C11 C1 C10 80.6(2) . . . . ?
C12 C11 C1 C2 -99.6(2) . . . . ?
C29 C28 C27 C26 -0.6(3) . . . . ?
C31 C26 C27 C28 1.8(3) . . . . ?
C21 C22 C23 C24 -0.7(4) . . . . ?
C21 C20 C19 N18 176.5(2) . . . . ?
C21 C20 C19 C24 -1.0(3) . . . . ?
C3 C2 C1 C10 -0.7(3) . . . . ?
C3 C2 C1 C11 179.5(2) . . . . ?
